data_1507602
loop_
_publ_author_name
'Lee, Chia-Jui'
'Jang, Yeong-Jiunn'
'Wu, Zong-Ze'
'Lin, Wenwei'

_publ_section_title
;
 Preparation of Functional Phosphorus Zwitterions from Activated Alkanes,
 Aldehydes, and Tributylphosphine: Synthesis of Polysubstituted
 Furo[3,2-c]coumarins.
;
_journal_issue 7
_journal_name_full 'Organic letters'
_journal_page_first 1906
_journal_page_last 1909
_journal_paper_doi 10.1021/ol3005479
_journal_volume 14
_journal_year 2012
_chemical_formula_moiety 'C27 H38 N O3 P'
_chemical_formula_sum 'C27 H38 N O3 P'
_chemical_formula_weight 455.55
_chemical_name_systematic
;
 ?
;
_space_group_IT_number 14
_symmetry_cell_setting monoclinic
_symmetry_space_group_name_Hall '-P 2yn'
_symmetry_space_group_name_H-M 'P 1 21/n 1'
_atom_sites_solution_hydrogens geom
_atom_sites_solution_primary direct
_atom_sites_solution_secondary difmap
_audit_creation_method SHELXL-97
_cell_angle_alpha 90.00
_cell_angle_beta 91.6680(10)
_cell_angle_gamma 90.00
_cell_formula_units_Z 4
_cell_length_a 12.5968(3)
_cell_length_b 11.9364(3)
_cell_length_c 17.7064(5)
_cell_measurement_reflns_used 11562
_cell_measurement_temperature 200(2)
_cell_measurement_theta_max 25.028
_cell_measurement_theta_min 2.037
_cell_volume 2661.21(12)
_computing_cell_refinement 'HKL Scalepack (Otwinowski & Minor 1997)'
_computing_data_collection 'Collect (Nonius BV, 1997-2000)'
_computing_data_reduction 'HKL Denzo and Scalepack'
_computing_molecular_graphics 'Ortep-3 for Windows (Farrugia, 1997)'
_computing_publication_material 'WinGX publication routines (Farrugia, 1999)'
_computing_structure_refinement 'SHELXL-97 (Sheldrick, 1997)'
_computing_structure_solution 'SHELXS-86 (Sheldrick, 1986)'
_diffrn_ambient_temperature 200(2)
_diffrn_detector_area_resol_mean 9
_diffrn_measured_fraction_theta_full 0.994
_diffrn_measured_fraction_theta_max 0.994
_diffrn_measurement_device_type KappaCCD
_diffrn_measurement_method 'CCD rotation images, thick slices'
_diffrn_radiation_monochromator graphite
_diffrn_radiation_source 'fine-focus sealed tube'
_diffrn_radiation_type MoK\a
_diffrn_radiation_wavelength 0.71073
_diffrn_reflns_av_R_equivalents 0.0981
_diffrn_reflns_av_sigmaI/netI 0.0905
_diffrn_reflns_limit_h_max 10
_diffrn_reflns_limit_h_min -14
_diffrn_reflns_limit_k_max 14
_diffrn_reflns_limit_k_min -14
_diffrn_reflns_limit_l_max 19
_diffrn_reflns_limit_l_min -21
_diffrn_reflns_number 18422
_diffrn_reflns_theta_full 25.05
_diffrn_reflns_theta_max 25.05
_diffrn_reflns_theta_min 2.06
_exptl_absorpt_coefficient_mu 0.129
_exptl_absorpt_correction_T_max 1.1113
_exptl_absorpt_correction_T_min 0.7961
_exptl_absorpt_correction_type multi-scan
_exptl_absorpt_process_details
;
 ?
;
_exptl_crystal_colour 'pale yellow'
_exptl_crystal_density_diffrn 1.137
_exptl_crystal_density_method 'not measured'
_exptl_crystal_description prism
_exptl_crystal_F_000 984
_exptl_crystal_size_max 0.42
_exptl_crystal_size_mid 0.3
_exptl_crystal_size_min 0.06
_refine_diff_density_max 0.451
_refine_diff_density_min -0.440
_refine_diff_density_rms 0.118
_refine_ls_extinction_method none
_refine_ls_goodness_of_fit_ref 1.052
_refine_ls_hydrogen_treatment constr
_refine_ls_matrix_type full
_refine_ls_number_parameters 290
_refine_ls_number_reflns 4679
_refine_ls_number_restraints 0
_refine_ls_restrained_S_all 1.052
_refine_ls_R_factor_all 0.1379
_refine_ls_R_factor_gt 0.0708
_refine_ls_shift/su_max 0.001
_refine_ls_shift/su_mean 0.000
_refine_ls_structure_factor_coef Fsqd
_refine_ls_weighting_details 'calc w=1/[\s^2^(Fo^2^)+(0.1239P)^2^+0.2830P] where P=(Fo^2^+2Fc^2^)/3'
_refine_ls_weighting_scheme calc
_refine_ls_wR_factor_gt 0.1819
_refine_ls_wR_factor_ref 0.2311
_reflns_number_gt 2752
_reflns_number_total 4679
_reflns_threshold_expression >2sigma(I)
_cod_data_source_file ol3005479_si_003.cif
_cod_data_source_block 12304
_cod_original_sg_symbol_H-M 'P 21/n'
_cod_database_code 1507602

loop_
_symmetry_equiv_pos_as_xyz
'x, y, z'
'-x+1/2, y+1/2, -z+1/2'
'-x, -y, -z'
'x-1/2, -y-1/2, z-1/2'

loop_
_atom_site_label
_atom_site_type_symbol
_atom_site_fract_x
_atom_site_fract_y
_atom_site_fract_z
_atom_site_U_iso_or_equiv
_atom_site_adp_type
_atom_site_occupancy
_atom_site_symmetry_multiplicity
_atom_site_calc_flag
_atom_site_refinement_flags
P1 P 1.22103(7) 0.46799(9) 0.17316(6) 0.0389(3) Uani 1 1 d .
O1 O 1.20934(19) 0.2385(2) 0.22208(16) 0.0528(8) Uani 1 1 d .
O2 O 1.0586(2) 0.1709(3) 0.26078(17) 0.0666(9) Uani 1 1 d .
O3 O 0.9013(2) 0.3860(2) 0.12471(19) 0.0673(9) Uani 1 1 d .
N1 N 1.1075(3) 0.2334(3) 0.21690(19) 0.0474(9) Uani 1 1 d .
C1 C 1.0580(3) 0.3010(3) 0.1654(2) 0.0390(9) Uani 1 1 d .
C2 C 0.9438(3) 0.3025(3) 0.1544(2) 0.0426(10) Uani 1 1 d .
C3 C 0.8738(3) 0.2054(3) 0.1727(2) 0.0392(9) Uani 1 1 d .
C4 C 0.9011(3) 0.0963(3) 0.1557(2) 0.0510(11) Uani 1 1 d .
H4 H 0.9684 0.0806 0.1354 0.061 Uiso 1 1 calc R
C5 C 0.8312(4) 0.0108(4) 0.1681(3) 0.0642(13) Uani 1 1 d .
H5 H 0.8495 -0.0638 0.1551 0.077 Uiso 1 1 calc R
C6 C 0.7347(4) 0.0325(4) 0.1991(3) 0.0672(14) Uani 1 1 d .
H6 H 0.6875 -0.0273 0.2093 0.081 Uiso 1 1 calc R
C7 C 0.7068(3) 0.1401(4) 0.2153(3) 0.0599(13) Uani 1 1 d .
H7 H 0.6396 0.1551 0.2361 0.072 Uiso 1 1 calc R
C8 C 0.7750(3) 0.2264(4) 0.2019(2) 0.0467(10) Uani 1 1 d .
H8 H 0.7545 0.3012 0.2126 0.056 Uiso 1 1 calc R
C9 C 1.1220(3) 0.3823(3) 0.1210(2) 0.0367(9) Uani 1 1 d .
H9 H 1.0682 0.4384 0.1027 0.044 Uiso 1 1 calc R
C10 C 1.1689(3) 0.3382(3) 0.0483(2) 0.0399(9) Uani 1 1 d .
C11 C 1.1658(3) 0.4052(4) -0.0159(2) 0.0479(11) Uani 1 1 d .
H11 H 1.1310 0.4758 -0.0146 0.057 Uiso 1 1 calc R
C12 C 1.2122(4) 0.3709(4) -0.0811(3) 0.0641(13) Uani 1 1 d .
H12 H 1.2107 0.4178 -0.1244 0.077 Uiso 1 1 calc R
C13 C 1.2615(4) 0.2672(5) -0.0833(3) 0.0693(14) Uani 1 1 d .
H13 H 1.2951 0.2437 -0.1280 0.083 Uiso 1 1 calc R
C14 C 1.2619(4) 0.1988(4) -0.0215(3) 0.0693(14) Uani 1 1 d .
H14 H 1.2942 0.1270 -0.0239 0.083 Uiso 1 1 calc R
C15 C 1.2159(3) 0.2334(4) 0.0443(2) 0.0527(11) Uani 1 1 d .
H15 H 1.2163 0.1852 0.0870 0.063 Uiso 1 1 calc R
C16 C 1.1844(3) 0.4889(4) 0.2698(2) 0.0538(11) Uani 1 1 d .
H16A H 1.1951 0.4169 0.2966 0.065 Uiso 1 1 calc R
H16B H 1.2353 0.5431 0.2928 0.065 Uiso 1 1 calc R
C17 C 1.0765(4) 0.5287(4) 0.2859(3) 0.0644(13) Uani 1 1 d .
H17A H 1.0240 0.4850 0.2555 0.077 Uiso 1 1 calc R
H17B H 1.0697 0.6083 0.2709 0.077 Uiso 1 1 calc R
C18 C 1.0520(4) 0.5166(5) 0.3713(3) 0.0843(17) Uani 1 1 d .
H18A H 1.1105 0.5513 0.4016 0.101 Uiso 1 1 calc R
H18B H 0.9861 0.5585 0.3815 0.101 Uiso 1 1 calc R
C19 C 1.0388(6) 0.3995(7) 0.3963(5) 0.148(4) Uani 1 1 d .
H19A H 1.0242 0.3982 0.4504 0.222 Uiso 1 1 calc R
H19B H 1.1041 0.3575 0.3873 0.222 Uiso 1 1 calc R
H19C H 0.9795 0.3650 0.3679 0.222 Uiso 1 1 calc R
C20 C 1.2291(3) 0.5987(3) 0.1228(2) 0.0403(9) Uani 1 1 d .
H20A H 1.2878 0.6426 0.1464 0.048 Uiso 1 1 calc R
H20B H 1.2497 0.5813 0.0705 0.048 Uiso 1 1 calc R
C21 C 1.1323(3) 0.6736(3) 0.1178(3) 0.0530(11) Uani 1 1 d .
H21A H 1.1176 0.7029 0.1688 0.064 Uiso 1 1 calc R
H21B H 1.0701 0.6289 0.1004 0.064 Uiso 1 1 calc R
C22 C 1.1467(4) 0.7708(4) 0.0644(3) 0.0650(13) Uani 1 1 d .
H22A H 1.2139 0.8097 0.0783 0.078 Uiso 1 1 calc R
H22B H 1.1532 0.7413 0.0125 0.078 Uiso 1 1 calc R
C23 C 1.0575(4) 0.8543(4) 0.0648(3) 0.0877(17) Uani 1 1 d .
H23A H 1.0722 0.9151 0.0294 0.132 Uiso 1 1 calc R
H23B H 1.0511 0.8850 0.1158 0.132 Uiso 1 1 calc R
H23C H 0.9909 0.8172 0.0494 0.132 Uiso 1 1 calc R
C24 C 1.3554(3) 0.4152(4) 0.1793(2) 0.0512(11) Uani 1 1 d .
H24A H 1.3926 0.4551 0.2214 0.061 Uiso 1 1 calc R
H24B H 1.3517 0.3353 0.1939 0.061 Uiso 1 1 calc R
C25 C 1.4234(3) 0.4227(5) 0.1124(3) 0.0673(14) Uani 1 1 d .
H25A H 1.4315 0.5025 0.0984 0.081 Uiso 1 1 calc R
H25B H 1.3873 0.3840 0.0693 0.081 Uiso 1 1 calc R
C26 C 1.5325(3) 0.3718(5) 0.1255(3) 0.0817(17) Uani 1 1 d .
H26A H 1.5702 0.4145 0.1660 0.098 Uiso 1 1 calc R
H26B H 1.5238 0.2940 0.1438 0.098 Uiso 1 1 calc R
C27 C 1.5992(4) 0.3696(6) 0.0589(3) 0.108(2) Uani 1 1 d .
H27A H 1.6678 0.3352 0.0724 0.162 Uiso 1 1 calc R
H27B H 1.6106 0.4463 0.0412 0.162 Uiso 1 1 calc R
H27C H 1.5638 0.3258 0.0187 0.162 Uiso 1 1 calc R

loop_
_atom_site_aniso_label
_atom_site_aniso_U_11
_atom_site_aniso_U_22
_atom_site_aniso_U_33
_atom_site_aniso_U_23
_atom_site_aniso_U_13
_atom_site_aniso_U_12
P1 0.0409(6) 0.0368(6) 0.0387(6) -0.0016(5) -0.0046(4) -0.0029(5)
O1 0.0442(16) 0.0454(17) 0.067(2) 0.0096(15) -0.0199(13) 0.0006(13)
O2 0.0676(19) 0.061(2) 0.070(2) 0.0352(18) -0.0188(16) -0.0186(16)
O3 0.0448(16) 0.0490(19) 0.107(3) 0.0306(19) -0.0124(16) -0.0013(14)
N1 0.049(2) 0.036(2) 0.057(2) 0.0094(18) -0.0161(16) -0.0032(16)
C1 0.041(2) 0.035(2) 0.041(2) 0.0070(19) -0.0108(16) -0.0034(17)
C2 0.045(2) 0.034(2) 0.048(2) 0.000(2) -0.0109(18) -0.0007(18)
C3 0.041(2) 0.040(2) 0.036(2) -0.0013(19) -0.0055(16) -0.0016(17)
C4 0.050(2) 0.042(3) 0.061(3) -0.006(2) -0.0022(19) -0.003(2)
C5 0.063(3) 0.041(3) 0.088(4) 0.003(3) -0.009(3) -0.006(2)
C6 0.057(3) 0.059(3) 0.085(4) 0.022(3) -0.012(2) -0.021(3)
C7 0.044(2) 0.070(4) 0.066(3) 0.012(3) 0.000(2) -0.004(2)
C8 0.049(2) 0.042(2) 0.048(3) 0.000(2) -0.0052(18) -0.0001(19)
C9 0.040(2) 0.028(2) 0.041(2) 0.0035(18) -0.0077(16) 0.0008(16)
C10 0.048(2) 0.035(2) 0.036(2) -0.0008(19) -0.0106(17) -0.0017(18)
C11 0.063(3) 0.043(3) 0.038(3) 0.001(2) -0.0124(19) 0.004(2)
C12 0.097(4) 0.050(3) 0.044(3) 0.000(2) -0.012(2) 0.001(3)
C13 0.094(4) 0.069(4) 0.045(3) -0.011(3) 0.003(2) 0.006(3)
C14 0.092(4) 0.055(3) 0.061(3) -0.014(3) -0.003(3) 0.026(3)
C15 0.071(3) 0.044(3) 0.043(3) 0.004(2) -0.011(2) 0.014(2)
C16 0.059(3) 0.053(3) 0.049(3) -0.009(2) -0.002(2) -0.008(2)
C17 0.066(3) 0.069(3) 0.057(3) -0.007(3) -0.005(2) 0.009(2)
C18 0.076(4) 0.113(5) 0.065(4) -0.010(4) 0.020(3) -0.014(3)
C19 0.128(6) 0.147(7) 0.174(8) 0.073(6) 0.079(6) 0.046(5)
C20 0.043(2) 0.036(2) 0.042(2) -0.0059(19) -0.0049(16) -0.0062(17)
C21 0.055(2) 0.040(2) 0.063(3) -0.005(2) 0.000(2) 0.003(2)
C22 0.076(3) 0.048(3) 0.071(3) 0.007(3) -0.007(2) 0.011(2)
C23 0.094(4) 0.064(4) 0.105(4) 0.011(3) -0.010(3) 0.031(3)
C24 0.044(2) 0.053(3) 0.057(3) 0.008(2) -0.0096(19) -0.003(2)
C25 0.052(3) 0.089(4) 0.061(3) 0.005(3) -0.007(2) 0.014(2)
C26 0.047(3) 0.103(5) 0.095(4) 0.028(3) 0.001(3) 0.020(3)
C27 0.069(4) 0.167(7) 0.089(4) 0.013(4) 0.014(3) 0.042(4)

loop_
_atom_type_symbol
_atom_type_description
_atom_type_scat_dispersion_real
_atom_type_scat_dispersion_imag
_atom_type_scat_source
C C 0.0033 0.0016 'International Tables Vol C Tables 4.2.6.8 and 6.1.1.4'
H H 0.0000 0.0000 'International Tables Vol C Tables 4.2.6.8 and 6.1.1.4'
N N 0.0061 0.0033 'International Tables Vol C Tables 4.2.6.8 and 6.1.1.4'
O O 0.0106 0.0060 'International Tables Vol C Tables 4.2.6.8 and 6.1.1.4'
P P 0.1023 0.0942 'International Tables Vol C Tables 4.2.6.8 and 6.1.1.4'

loop_
_geom_angle_atom_site_label_1
_geom_angle_atom_site_label_2
_geom_angle_atom_site_label_3
_geom_angle
C16 P1 C20 111.70(19)
C16 P1 C24 104.9(2)
C20 P1 C24 105.41(18)
C16 P1 C9 111.39(18)
C20 P1 C9 106.26(17)
C24 P1 C9 117.18(19)
O2 N1 O1 119.5(3)
O2 N1 C1 123.1(3)
O1 N1 C1 117.3(3)
N1 C1 C2 122.3(3)
N1 C1 C9 119.6(3)
C2 C1 C9 118.0(3)
O3 C2 C1 118.8(3)
O3 C2 C3 117.6(3)
C1 C2 C3 123.4(3)
C8 C3 C4 119.0(4)
C8 C3 C2 118.8(4)
C4 C3 C2 122.0(3)
C5 C4 C3 120.1(4)
C5 C4 H4 119.9
C3 C4 H4 119.9
C4 C5 C6 120.2(4)
C4 C5 H5 119.9
C6 C5 H5 119.9
C7 C6 C5 119.9(4)
C7 C6 H6 120.0
C5 C6 H6 120.0
C8 C7 C6 120.4(4)
C8 C7 H7 119.8
C6 C7 H7 119.8
C7 C8 C3 120.3(4)
C7 C8 H8 119.9
C3 C8 H8 119.9
C1 C9 C10 116.5(3)
C1 C9 P1 117.6(3)
C10 C9 P1 110.0(2)
C1 C9 H9 103.5
C10 C9 H9 103.5
P1 C9 H9 103.5
C15 C10 C11 118.7(4)
C15 C10 C9 122.1(3)
C11 C10 C9 119.3(4)
C12 C11 C10 120.9(4)
C12 C11 H11 119.6
C10 C11 H11 119.6
C11 C12 C13 119.6(4)
C11 C12 H12 120.2
C13 C12 H12 120.2
C14 C13 C12 120.2(5)
C14 C13 H13 119.9
C12 C13 H13 119.9
C13 C14 C15 120.4(5)
C13 C14 H14 119.8
C15 C14 H14 119.8
C14 C15 C10 120.2(4)
C14 C15 H15 119.9
C10 C15 H15 119.9
C17 C16 P1 119.4(3)
C17 C16 H16A 107.5
P1 C16 H16A 107.5
C17 C16 H16B 107.5
P1 C16 H16B 107.5
H16A C16 H16B 107.0
C16 C17 C18 111.6(4)
C16 C17 H17A 109.3
C18 C17 H17A 109.3
C16 C17 H17B 109.3
C18 C17 H17B 109.3
H17A C17 H17B 108.0
C19 C18 C17 114.0(5)
C19 C18 H18A 108.8
C17 C18 H18A 108.8
C19 C18 H18B 108.8
C17 C18 H18B 108.8
H18A C18 H18B 107.7
C18 C19 H19A 109.5
C18 C19 H19B 109.5
H19A C19 H19B 109.5
C18 C19 H19C 109.5
H19A C19 H19C 109.5
H19B C19 H19C 109.5
C21 C20 P1 119.0(3)
C21 C20 H20A 107.6
P1 C20 H20A 107.6
C21 C20 H20B 107.6
P1 C20 H20B 107.6
H20A C20 H20B 107.0
C20 C21 C22 112.3(3)
C20 C21 H21A 109.1
C22 C21 H21A 109.1
C20 C21 H21B 109.1
C22 C21 H21B 109.1
H21A C21 H21B 107.9
C23 C22 C21 113.8(4)
C23 C22 H22A 108.8
C21 C22 H22A 108.8
C23 C22 H22B 108.8
C21 C22 H22B 108.8
H22A C22 H22B 107.7
C22 C23 H23A 109.5
C22 C23 H23B 109.5
H23A C23 H23B 109.5
C22 C23 H23C 109.5
H23A C23 H23C 109.5
H23B C23 H23C 109.5
C25 C24 P1 119.4(3)
C25 C24 H24A 107.5
P1 C24 H24A 107.5
C25 C24 H24B 107.5
P1 C24 H24B 107.5
H24A C24 H24B 107.0
C24 C25 C26 113.2(4)
C24 C25 H25A 108.9
C26 C25 H25A 108.9
C24 C25 H25B 108.9
C26 C25 H25B 108.9
H25A C25 H25B 107.7
C27 C26 C25 115.0(4)
C27 C26 H26A 108.5
C25 C26 H26A 108.5
C27 C26 H26B 108.5
C25 C26 H26B 108.5
H26A C26 H26B 107.5
C26 C27 H27A 109.5
C26 C27 H27B 109.5
H27A C27 H27B 109.5
C26 C27 H27C 109.5
H27A C27 H27C 109.5
H27B C27 H27C 109.5

loop_
_geom_bond_atom_site_label_1
_geom_bond_atom_site_label_2
_geom_bond_distance
P1 C16 1.802(4)
P1 C20 1.801(4)
P1 C24 1.807(4)
P1 C9 1.841(4)
O1 N1 1.284(4)
O2 N1 1.252(4)
O3 C2 1.240(4)
N1 C1 1.356(5)
C1 C2 1.446(5)
C1 C9 1.498(5)
C2 C3 1.498(5)
C3 C8 1.384(5)
C3 C4 1.382(5)
C4 C5 1.369(6)
C4 H4 0.9500
C5 C6 1.373(6)
C5 H5 0.9500
C6 C7 1.364(6)
C6 H6 0.9500
C7 C8 1.367(6)
C7 H7 0.9500
C8 H8 0.9500
C9 C10 1.526(5)
C9 H9 1.0000
C10 C15 1.386(5)
C10 C11 1.390(5)
C11 C12 1.372(6)
C11 H11 0.9500
C12 C13 1.385(7)
C12 H12 0.9500
C13 C14 1.365(7)
C13 H13 0.9500
C14 C15 1.380(6)
C14 H14 0.9500
C15 H15 0.9500
C16 C17 1.475(6)
C16 H16A 0.9900
C16 H16B 0.9900
C17 C18 1.558(6)
C17 H17A 0.9900
C17 H17B 0.9900
C18 C19 1.477(9)
C18 H18A 0.9900
C18 H18B 0.9900
C19 H19A 0.9800
C19 H19B 0.9800
C19 H19C 0.9800
C20 C21 1.512(5)
C20 H20A 0.9900
C20 H20B 0.9900
C21 C22 1.510(6)
C21 H21A 0.9900
C21 H21B 0.9900
C22 C23 1.502(6)
C22 H22A 0.9900
C22 H22B 0.9900
C23 H23A 0.9800
C23 H23B 0.9800
C23 H23C 0.9800
C24 C25 1.485(5)
C24 H24A 0.9900
C24 H24B 0.9900
C25 C26 1.515(6)
C25 H25A 0.9900
C25 H25B 0.9900
C26 C27 1.468(6)
C26 H26A 0.9900
C26 H26B 0.9900
C27 H27A 0.9800
C27 H27B 0.9800
C27 H27C 0.9800
